data_4338989
loop_
_publ_author_name
'Thirupathi, Natesan'
'Stricklen, Phillip M.'
'Liu, Xiaodong'
'Oshel, Reed'
'Guzei, Ilia'
'Ellern, Arkady'
'Verkade, John G.'

_publ_section_title
;
 Comparisons of phosphorus ligation properties in P(CH2NR)3P.
;
_journal_issue 22
_journal_name_full 'Inorganic chemistry'
_journal_page_first 9351
_journal_page_last 9363
_journal_paper_doi 10.1021/ic0703070
_journal_volume 46
_journal_year 2007
_chemical_formula_sum 'C64 H69 Cl N6 O3 P4 Ru'
_chemical_formula_weight 1230.65
_chemical_name_systematic
; 
 ? 
;
_space_group_IT_number 14
_symmetry_cell_setting monoclinic
_symmetry_space_group_name_Hall '-P 2yn'
_symmetry_space_group_name_H-M 'P 1 21/n 1'
_atom_sites_solution_hydrogens geom
_atom_sites_solution_primary direct
_atom_sites_solution_secondary difmap
_audit_creation_method SHELXL-97
_cell_angle_alpha 90.00
_cell_angle_beta 109.264(2)
_cell_angle_gamma 90.00
_cell_formula_units_Z 4
_cell_length_a 21.617(3)
_cell_length_b 12.1196(17)
_cell_length_c 25.563(4)
_cell_measurement_temperature 298(2)
_cell_volume 6322.2(16)
_computing_cell_refinement 'Bruker SMART'
_computing_data_collection 'Bruker SMART'
_computing_data_reduction 'Bruker SHELXTL'
_computing_molecular_graphics 'Bruker SHELXTL'
_computing_publication_material 'Bruker SHELXTL'
_computing_structure_refinement 'SHELXL-97 (Sheldrick, 1997)'
_computing_structure_solution 'SHELXS-97 (Sheldrick, 1990)'
_diffrn_ambient_temperature 298(2)
_diffrn_measured_fraction_theta_full 0.999
_diffrn_measured_fraction_theta_max 0.999
_diffrn_measurement_device_type 'CCD area detector'
_diffrn_measurement_method 'phi and omega scans'
_diffrn_radiation_monochromator graphite
_diffrn_radiation_source 'fine-focus sealed tube'
_diffrn_radiation_type MoK\a
_diffrn_radiation_wavelength 0.71073
_diffrn_reflns_av_R_equivalents 0.0497
_diffrn_reflns_av_sigmaI/netI 0.0562
_diffrn_reflns_limit_h_max 24
_diffrn_reflns_limit_h_min -24
_diffrn_reflns_limit_k_max 13
_diffrn_reflns_limit_k_min -12
_diffrn_reflns_limit_l_max 28
_diffrn_reflns_limit_l_min -26
_diffrn_reflns_number 39333
_diffrn_reflns_theta_full 23.26
_diffrn_reflns_theta_max 23.26
_diffrn_reflns_theta_min 1.95
_exptl_absorpt_coefficient_mu 0.440
_exptl_absorpt_correction_T_max 1
_exptl_absorpt_correction_T_min 0.82
_exptl_absorpt_correction_type empirical
_exptl_crystal_colour prism
_exptl_crystal_density_diffrn 1.293
_exptl_crystal_density_method 'not measured'
_exptl_crystal_description yellow
_exptl_crystal_F_000 2560
_exptl_crystal_size_max 0.4
_exptl_crystal_size_mid 0.2
_exptl_crystal_size_min 0.2
_refine_diff_density_max 0.512
_refine_diff_density_min -0.502
_refine_diff_density_rms 0.063
_refine_ls_extinction_coef 0.00056(18)
_refine_ls_extinction_expression Fc^*^=kFc[1+0.001xFc^2^\l^3^/sin(2\q)]^-1/4^
_refine_ls_extinction_method SHELXL
_refine_ls_goodness_of_fit_ref 0.771
_refine_ls_hydrogen_treatment mixed
_refine_ls_matrix_type full
_refine_ls_number_parameters 674
_refine_ls_number_reflns 9079
_refine_ls_number_restraints 0
_refine_ls_restrained_S_all 0.771
_refine_ls_R_factor_all 0.0701
_refine_ls_R_factor_gt 0.0411
_refine_ls_shift/su_max 0.001
_refine_ls_shift/su_mean 0.000
_refine_ls_structure_factor_coef Fsqd
_refine_ls_weighting_details 'calc w=1/[\s^2^(Fo^2^)+(0.1124P)^2^+0.6436P] where P=(Fo^2^+2Fc^2^)/3'
_refine_ls_weighting_scheme calc
_refine_ls_wR_factor_gt 0.1148
_refine_ls_wR_factor_ref 0.1341
_reflns_number_gt 6171
_reflns_number_total 9079
_reflns_threshold_expression >2sigma(I)
_cod_data_source_file ic0703070-file008.cif
_cod_data_source_block ver58
_cod_depositor_comments
;
The following automatic conversions were performed:

'_symmetry_cell_setting' value 'Monoclinic' changed to 'monoclinic'
according to
/usr/data/users/saulius/automatic-downloads/retrospective/ACS/lib/dictionaries/cif_core.dic
dictionary named 'cif_core.dic' version 2.4.2 from 2011-04-26.

Automatic conversion script
Id: cif_fix_values 2281 2013-09-26 08:29:07Z andrius 
;
_cod_original_cell_volume 6322.4(15)
_cod_original_sg_symbol_H-M P2(1)/n
_cod_database_code 4338989

loop_
_symmetry_equiv_pos_as_xyz
'x, y, z'
'-x+1/2, y+1/2, -z+1/2'
'-x, -y, -z'
'x-1/2, -y-1/2, z-1/2'

loop_
_atom_site_label
_atom_site_type_symbol
_atom_site_fract_x
_atom_site_fract_y
_atom_site_fract_z
_atom_site_U_iso_or_equiv
_atom_site_adp_type
_atom_site_occupancy
_atom_site_symmetry_multiplicity
_atom_site_calc_flag
_atom_site_refinement_flags
Ru1 Ru 0.845785(15) 0.98771(3) 0.220030(13) 0.03227(14) Uani 1 1 d .
C1 C 0.8480(2) 0.8358(3) 0.26641(17) 0.0441(11) Uani 1 1 d .
C2 C 0.8152(3) 0.7273(4) 0.2466(2) 0.0618(14) Uani 1 1 d .
H2A H 0.8256 0.6763 0.2770 0.093 Uiso 1 1 calc R
H2B H 0.8305 0.6985 0.2181 0.093 Uiso 1 1 calc R
H2C H 0.7687 0.7378 0.2320 0.093 Uiso 1 1 calc R
C3 C 0.8258(2) 0.9219(3) 0.29533(17) 0.0409(10) Uani 1 1 d .
C4 C 0.7649(2) 0.9232(4) 0.31114(19) 0.0544(12) Uani 1 1 d .
H4A H 0.7736 0.8880 0.3465 0.082 Uiso 1 1 calc R
H4B H 0.7306 0.8843 0.2837 0.082 Uiso 1 1 calc R
H4C H 0.7516 0.9981 0.3134 0.082 Uiso 1 1 calc R
C5 C 0.8762(2) 1.0009(4) 0.31293(17) 0.0441(11) Uani 1 1 d .
C6 C 0.8746(3) 1.1018(4) 0.34607(19) 0.0623(14) Uani 1 1 d .
H6A H 0.8904 1.0839 0.3848 0.093 Uiso 1 1 calc R
H6B H 0.8304 1.1285 0.3362 0.093 Uiso 1 1 calc R
H6C H 0.9020 1.1577 0.3385 0.093 Uiso 1 1 calc R
C7 C 0.9306(2) 0.9667(4) 0.29659(18) 0.0461(11) Uani 1 1 d .
C8 C 0.9957(2) 1.0234(5) 0.3129(2) 0.0662(15) Uani 1 1 d .
H8A H 1.0226 0.9976 0.3487 0.099 Uiso 1 1 calc R
H8B H 0.9895 1.1016 0.3143 0.099 Uiso 1 1 calc R
H8C H 1.0169 1.0072 0.2861 0.099 Uiso 1 1 calc R
C9 C 0.9129(2) 0.8623(4) 0.26936(17) 0.0458(11) Uani 1 1 d .
C10 C 0.9594(2) 0.7842(4) 0.2552(2) 0.0703(16) Uani 1 1 d .
H10A H 0.9816 0.7399 0.2870 0.106 Uiso 1 1 calc R
H10B H 0.9911 0.8257 0.2444 0.106 Uiso 1 1 calc R
H10C H 0.9352 0.7372 0.2252 0.106 Uiso 1 1 calc R
C11 C 0.8561(2) 1.0891(3) 0.09197(17) 0.0421(11) Uani 1 1 d .
H11A H 0.8088 1.0811 0.0790 0.051 Uiso 1 1 calc R
H11B H 0.8664 1.1654 0.1029 0.051 Uiso 1 1 calc R
C12 C 0.8371(2) 1.0277(4) -0.00511(19) 0.0481(11) Uani 1 1 d .
C13 C 0.7754(2) 1.0752(5) -0.0257(2) 0.0642(14) Uani 1 1 d .
H13A H 0.7628 1.1293 -0.0054 0.077 Uiso 1 1 calc R
C14 C 0.7329(3) 1.0421(6) -0.0764(3) 0.0902(19) Uani 1 1 d .
H14A H 0.6912 1.0728 -0.0894 0.108 Uiso 1 1 calc R
C15 C 0.7504(4) 0.9657(7) -0.1075(3) 0.099(2) Uani 1 1 d .
H15A H 0.7211 0.9451 -0.1419 0.119 Uiso 1 1 calc R
C16 C 0.8113(3) 0.9189(6) -0.0883(2) 0.0826(18) Uani 1 1 d .
H16A H 0.8239 0.8672 -0.1097 0.099 Uiso 1 1 calc R
C17 C 0.8540(2) 0.9484(4) -0.0370(2) 0.0587(13) Uani 1 1 d .
H17A H 0.8948 0.9145 -0.0236 0.070 Uiso 1 1 calc R
C18 C 0.9075(2) 0.8761(3) 0.11565(18) 0.0436(11) Uani 1 1 d .
H18A H 0.9203 0.8146 0.1413 0.052 Uiso 1 1 calc R
H18B H 0.8675 0.8558 0.0863 0.052 Uiso 1 1 calc R
C19 C 0.9952(2) 0.8091(4) 0.08007(18) 0.0445(11) Uani 1 1 d .
C20 C 0.9727(3) 0.7027(4) 0.0756(2) 0.0692(16) Uani 1 1 d .
H20A H 0.9331 0.6873 0.0809 0.083 Uiso 1 1 calc R
C21 C 1.0085(3) 0.6178(5) 0.0632(3) 0.098(2) Uani 1 1 d .
H21A H 0.9925 0.5460 0.0602 0.118 Uiso 1 1 calc R
C22 C 1.0675(3) 0.6386(5) 0.0553(3) 0.100(2) Uani 1 1 d .
H22A H 1.0918 0.5813 0.0475 0.120 Uiso 1 1 calc R
C23 C 1.0900(3) 0.7455(5) 0.0591(3) 0.0805(18) Uani 1 1 d .
H23A H 1.1291 0.7607 0.0529 0.097 Uiso 1 1 calc R
C24 C 1.0550(2) 0.8306(4) 0.0721(2) 0.0586(13) Uani 1 1 d .
H24A H 1.0713 0.9023 0.0755 0.070 Uiso 1 1 calc R
C25 C 0.9740(2) 1.0616(4) 0.17349(18) 0.0464(11) Uani 1 1 d .
H25A H 0.9752 1.1241 0.1975 0.056 Uiso 1 1 calc R
H25B H 1.0062 1.0082 0.1943 0.056 Uiso 1 1 calc R
C26 C 1.0342(2) 1.1894(4) 0.1317(2) 0.0476(11) Uani 1 1 d .
C27 C 1.0371(3) 1.2468(4) 0.0855(2) 0.0615(14) Uani 1 1 d .
H27A H 1.0096 1.2267 0.0505 0.074 Uiso 1 1 calc R
C28 C 1.0798(3) 1.3323(5) 0.0908(3) 0.093(2) Uani 1 1 d .
H28A H 1.0826 1.3677 0.0594 0.112 Uiso 1 1 calc R
C29 C 1.1184(4) 1.3658(6) 0.1422(4) 0.118(3) Uani 1 1 d .
H29A H 1.1466 1.4253 0.1457 0.141 Uiso 1 1 calc R
C30 C 1.1158(3) 1.3117(6) 0.1888(3) 0.110(2) Uani 1 1 d .
H30A H 1.1420 1.3350 0.2238 0.132 Uiso 1 1 calc R
C31 C 1.0736(2) 1.2218(5) 0.1834(2) 0.0718(16) Uani 1 1 d .
H31A H 1.0723 1.1840 0.2147 0.086 Uiso 1 1 calc R
C32 C 0.7310(2) 0.8883(4) 0.09435(18) 0.0496(12) Uani 1 1 d .
H32A H 0.7512 0.9240 0.0701 0.060 Uiso 1 1 calc R
H32B H 0.7531 0.8182 0.1058 0.060 Uiso 1 1 calc R
C33 C 0.6479(2) 0.7976(4) 0.0160(2) 0.0536(12) Uani 1 1 d .
C34 C 0.6940(3) 0.7757(5) -0.0093(2) 0.0745(16) Uani 1 1 d .
H34A H 0.7353 0.8078 0.0047 0.089 Uiso 1 1 calc R
C35 C 0.6801(3) 0.7069(6) -0.0551(3) 0.108(2) Uani 1 1 d .
H35A H 0.7122 0.6907 -0.0708 0.129 Uiso 1 1 calc R
C36 C 0.6186(4) 0.6633(6) -0.0767(3) 0.112(3) Uani 1 1 d .
H36A H 0.6082 0.6193 -0.1082 0.134 Uiso 1 1 calc R
C37 C 0.5717(4) 0.6843(5) -0.0520(3) 0.097(2) Uani 1 1 d .
H37A H 0.5302 0.6534 -0.0667 0.117 Uiso 1 1 calc R
C38 C 0.5860(3) 0.7505(4) -0.0058(2) 0.0704(16) Uani 1 1 d .
H38A H 0.5544 0.7637 0.0108 0.084 Uiso 1 1 calc R
C39 C 0.70356(19) 1.1029(3) 0.12255(16) 0.0390(10) Uani 1 1 d .
H39A H 0.6859 1.1416 0.1477 0.047 Uiso 1 1 calc R
H39B H 0.7361 1.1502 0.1154 0.047 Uiso 1 1 calc R
C40 C 0.6223(2) 1.1725(4) 0.03659(17) 0.0447(11) Uani 1 1 d .
C41 C 0.5870(2) 1.1567(5) -0.01890(19) 0.0637(14) Uani 1 1 d .
H41A H 0.5829 1.0862 -0.0340 0.076 Uiso 1 1 calc R
C42 C 0.5578(3) 1.2453(5) -0.0520(2) 0.089(2) Uani 1 1 d .
H42A H 0.5339 1.2334 -0.0891 0.106 Uiso 1 1 calc R
C43 C 0.5634(4) 1.3487(6) -0.0312(3) 0.114(3) Uani 1 1 d .
H43A H 0.5433 1.4075 -0.0538 0.137 Uiso 1 1 calc R
C44 C 0.5988(4) 1.3660(5) 0.0234(3) 0.121(3) Uani 1 1 d .
H44A H 0.6035 1.4372 0.0378 0.146 Uiso 1 1 calc R
C45 C 0.6275(3) 1.2781(4) 0.0572(2) 0.0783(18) Uani 1 1 d .
H45A H 0.6508 1.2906 0.0944 0.094 Uiso 1 1 calc R
C46 C 0.67449(19) 0.9219(4) 0.17605(18) 0.0485(12) Uani 1 1 d .
H46A H 0.6787 0.8426 0.1810 0.058 Uiso 1 1 calc R
H46B H 0.6759 0.9546 0.2111 0.058 Uiso 1 1 calc R
C47 C 0.5565(2) 0.9628(4) 0.15089(19) 0.0455(11) Uani 1 1 d .
C48 C 0.5073(2) 1.0361(4) 0.1236(2) 0.0573(13) Uani 1 1 d .
H48A H 0.5112 1.0782 0.0945 0.069 Uiso 1 1 calc R
C49 C 0.4520(2) 1.0472(5) 0.1397(3) 0.0751(17) Uani 1 1 d .
H49A H 0.4185 1.0947 0.1203 0.090 Uiso 1 1 calc R
C50 C 0.4466(3) 0.9891(6) 0.1835(3) 0.0847(19) Uani 1 1 d .
H50A H 0.4098 0.9974 0.1944 0.102 Uiso 1 1 calc R
C51 C 0.4957(3) 0.9187(5) 0.2113(2) 0.0822(18) Uani 1 1 d .
H51A H 0.4922 0.8798 0.2416 0.099 Uiso 1 1 calc R
C52 C 0.5504(2) 0.9039(4) 0.1955(2) 0.0597(13) Uani 1 1 d .
H52A H 0.5831 0.8548 0.2148 0.072 Uiso 1 1 calc R
P1 P 0.89204(5) 0.99855(9) 0.15237(5) 0.0365(3) Uani 1 1 d .
P2 P 0.96332(6) 1.02671(10) 0.06484(5) 0.0435(3) Uani 1 1 d .
P3 P 0.74342(5) 0.97490(9) 0.15595(4) 0.0372(3) Uani 1 1 d .
P4 P 0.60495(6) 0.96318(10) 0.06564(5) 0.0450(3) Uani 1 1 d .
Cl1 Cl 0.84487(5) 1.18887(9) 0.21315(4) 0.0462(3) Uani 1 1 d .
N1 N 0.88156(16) 1.0617(3) 0.04657(14) 0.0417(9) Uani 1 1 d .
N2 N 0.95991(17) 0.8987(3) 0.09167(15) 0.0440(9) Uani 1 1 d .
N3 N 0.99087(18) 1.0984(3) 0.12542(15) 0.0477(9) Uani 1 1 d .
N4 N 0.66219(16) 0.8673(3) 0.06331(15) 0.0471(9) Uani 1 1 d .
N5 N 0.65035(16) 1.0818(3) 0.07002(13) 0.0418(9) Uani 1 1 d .
N6 N 0.61140(16) 0.9480(3) 0.13353(14) 0.0476(9) Uani 1 1 d .
O1 O 0.8452(3) 0.5850(5) 0.1187(3) 0.153(2) Uani 1 1 d .
C53 C 0.80787(19) 0.5324(4) 0.06955(19) 0.193(6) Uani 1 1 d .
H53A H 0.7723 0.5612 0.0414 0.231 Uiso 1 1 calc R
C54 C 0.83593(19) 0.4258(4) 0.07188(19) 0.226(7) Uani 1 1 d R
H54A H 0.8229 0.3720 0.0445 0.272 Uiso 1 1 calc R
C55 C 0.88735(19) 0.4158(4) 0.12334(19) 0.157(4) Uani 1 1 d R
H55A H 0.9139 0.3543 0.1356 0.188 Uiso 1 1 calc R
C56 C 0.89106(19) 0.5163(4) 0.15284(19) 0.132(3) Uani 1 1 d R
H56A H 0.9191 0.5321 0.1883 0.158 Uiso 1 1 calc R
O2 O 0.19354(19) 0.7317(4) 0.25007(19) 0.61(2) Uani 1 1 d R
C57 C 0.13439(19) 0.7440(4) 0.26224(19) 0.426(19) Uani 1 1 d R
H57A H 0.1150 0.6906 0.2778 0.511 Uiso 1 1 d R
C58 C 0.11013(19) 0.8522(4) 0.24643(19) 0.266(8) Uani 1 1 d R
H58A H 0.0720 0.8820 0.2498 0.319 Uiso 1 1 calc R
C59 C 0.15429(19) 0.9067(4) 0.22449(19) 0.318(10) Uani 1 1 d R
H59A H 0.1502 0.9786 0.2110 0.381 Uiso 1 1 calc R
C60 C 0.20585(19) 0.8323(4) 0.22675(19) 0.48(2) Uani 1 1 d R
H60A H 0.2414 0.8469 0.2150 0.577 Uiso 1 1 calc R
O3 O 0.73940(19) 1.4390(4) -0.15553(19) 0.72(3) Uani 1 1 d R
C61 C 0.68175(19) 1.3771(4) -0.18188(19) 0.47(2) Uani 1 1 d R
H61A H 0.6619 1.3681 -0.2199 0.563 Uiso 1 1 calc R
C62 C 0.65976(19) 1.3312(4) -0.14000(19) 0.338(12) Uani 1 1 d R
H62A H 0.6230 1.2870 -0.1458 0.405 Uiso 1 1 calc R
C63 C 0.70382(19) 1.3649(4) -0.08778(19) 0.313(10) Uani 1 1 d R
H63A H 0.7009 1.3465 -0.0533 0.375 Uiso 1 1 calc R
C64 C 0.75304(19) 1.4315(4) -0.09737(19) 0.299(11) Uani 1 1 d R
H64A H 0.7881 1.4643 -0.0703 0.359 Uiso 1 1 calc R

loop_
_atom_site_aniso_label
_atom_site_aniso_U_11
_atom_site_aniso_U_22
_atom_site_aniso_U_33
_atom_site_aniso_U_23
_atom_site_aniso_U_13
_atom_site_aniso_U_12
Ru1 0.0311(2) 0.0326(2) 0.0318(2) 0.00154(15) 0.00861(15) 0.00103(14)
C1 0.060(3) 0.033(3) 0.041(3) 0.008(2) 0.020(2) 0.008(2)
C2 0.093(4) 0.038(3) 0.064(3) 0.007(2) 0.039(3) 0.002(3)
C3 0.046(3) 0.043(3) 0.033(2) 0.006(2) 0.013(2) 0.002(2)
C4 0.057(3) 0.064(3) 0.047(3) 0.009(2) 0.023(2) 0.004(2)
C5 0.049(3) 0.048(3) 0.029(2) 0.007(2) 0.005(2) 0.007(2)
C6 0.080(4) 0.058(3) 0.041(3) -0.005(2) 0.008(3) 0.000(3)
C7 0.036(2) 0.056(3) 0.038(3) 0.010(2) 0.002(2) 0.007(2)
C8 0.041(3) 0.094(4) 0.051(3) 0.007(3) -0.003(2) -0.003(3)
C9 0.048(3) 0.049(3) 0.042(3) 0.014(2) 0.017(2) 0.016(2)
C10 0.073(4) 0.071(4) 0.070(4) 0.022(3) 0.029(3) 0.035(3)
C11 0.042(3) 0.042(3) 0.046(3) 0.002(2) 0.021(2) 0.003(2)
C12 0.051(3) 0.049(3) 0.045(3) 0.003(2) 0.017(2) -0.004(2)
C13 0.061(3) 0.079(4) 0.050(3) 0.001(3) 0.014(3) 0.012(3)
C14 0.062(4) 0.129(6) 0.067(4) -0.002(4) 0.003(3) 0.006(4)
C15 0.084(5) 0.138(6) 0.064(4) -0.032(4) 0.009(4) -0.010(4)
C16 0.072(4) 0.108(5) 0.071(4) -0.032(4) 0.028(3) -0.016(4)
C17 0.055(3) 0.071(3) 0.052(3) -0.006(3) 0.020(3) -0.005(3)
C18 0.047(3) 0.042(3) 0.049(3) 0.007(2) 0.025(2) 0.000(2)
C19 0.046(3) 0.042(3) 0.051(3) 0.006(2) 0.024(2) 0.006(2)
C20 0.073(4) 0.046(3) 0.110(5) 0.002(3) 0.059(4) 0.002(3)
C21 0.121(6) 0.044(3) 0.166(7) -0.006(4) 0.096(5) 0.003(3)
C22 0.115(6) 0.064(4) 0.160(7) 0.019(4) 0.099(5) 0.032(4)
C23 0.074(4) 0.068(4) 0.121(5) 0.027(4) 0.061(4) 0.023(3)
C24 0.053(3) 0.053(3) 0.077(4) 0.016(3) 0.031(3) 0.008(2)
C25 0.043(3) 0.050(3) 0.048(3) 0.000(2) 0.016(2) -0.010(2)
C26 0.038(2) 0.041(3) 0.069(3) 0.000(2) 0.024(2) -0.001(2)
C27 0.070(3) 0.040(3) 0.078(4) 0.004(3) 0.029(3) -0.007(3)
C28 0.116(6) 0.067(4) 0.109(6) 0.003(4) 0.055(5) -0.030(4)
C29 0.127(7) 0.082(5) 0.153(8) -0.008(5) 0.059(6) -0.061(5)
C30 0.101(5) 0.104(6) 0.115(6) -0.019(5) 0.020(5) -0.055(5)
C31 0.057(3) 0.080(4) 0.074(4) -0.006(3) 0.015(3) -0.025(3)
C32 0.043(3) 0.046(3) 0.054(3) -0.013(2) 0.008(2) -0.004(2)
C33 0.058(3) 0.039(3) 0.056(3) -0.009(2) 0.008(3) -0.007(2)
C34 0.076(4) 0.073(4) 0.070(4) -0.033(3) 0.018(3) -0.015(3)
C35 0.085(5) 0.121(6) 0.106(5) -0.065(5) 0.017(4) -0.006(4)
C36 0.126(7) 0.097(5) 0.101(6) -0.057(4) 0.021(5) -0.013(5)
C37 0.096(5) 0.080(5) 0.092(5) -0.035(4) -0.001(4) -0.034(4)
C38 0.067(4) 0.055(3) 0.076(4) -0.018(3) 0.005(3) -0.020(3)
C39 0.036(2) 0.041(3) 0.036(2) -0.0045(19) 0.007(2) -0.0033(19)
C40 0.043(3) 0.047(3) 0.036(3) 0.004(2) 0.001(2) -0.003(2)
C41 0.067(3) 0.071(4) 0.044(3) 0.002(3) 0.005(3) -0.011(3)
C42 0.098(5) 0.084(5) 0.054(4) 0.023(3) -0.015(3) -0.018(4)
C43 0.128(6) 0.079(5) 0.085(5) 0.037(4) -0.033(4) -0.012(4)
C44 0.153(7) 0.052(4) 0.100(5) 0.010(4) -0.038(5) -0.004(4)
C45 0.096(4) 0.051(3) 0.057(3) 0.003(3) -0.016(3) 0.004(3)
C46 0.031(2) 0.060(3) 0.050(3) 0.012(2) 0.007(2) -0.001(2)
C47 0.038(3) 0.044(3) 0.050(3) -0.004(2) 0.008(2) -0.004(2)
C48 0.047(3) 0.058(3) 0.057(3) 0.000(3) 0.004(2) 0.001(2)
C49 0.044(3) 0.093(4) 0.080(4) -0.014(4) 0.009(3) 0.018(3)
C50 0.048(3) 0.126(6) 0.086(5) -0.007(4) 0.031(3) 0.006(4)
C51 0.060(4) 0.121(6) 0.071(4) 0.011(4) 0.029(3) -0.006(4)
C52 0.048(3) 0.073(4) 0.062(3) 0.011(3) 0.022(3) 0.001(3)
P1 0.0364(6) 0.0355(6) 0.0395(6) 0.0013(5) 0.0150(5) -0.0007(5)
P2 0.0454(7) 0.0408(7) 0.0498(7) 0.0032(5) 0.0233(6) -0.0023(5)
P3 0.0323(6) 0.0386(7) 0.0373(6) 0.0003(5) 0.0072(5) -0.0008(5)
P4 0.0356(6) 0.0484(7) 0.0441(7) -0.0015(6) 0.0037(5) -0.0052(5)
Cl1 0.0529(7) 0.0337(6) 0.0493(7) -0.0028(5) 0.0132(5) 0.0000(5)
N1 0.044(2) 0.041(2) 0.041(2) 0.0007(17) 0.0166(18) 0.0021(17)
N2 0.048(2) 0.040(2) 0.052(2) 0.0025(17) 0.0275(19) 0.0019(17)
N3 0.048(2) 0.049(2) 0.051(2) -0.0021(18) 0.0228(19) -0.0134(18)
N4 0.039(2) 0.044(2) 0.052(2) -0.0145(18) 0.0062(18) -0.0062(17)
N5 0.041(2) 0.044(2) 0.0325(19) -0.0006(17) 0.0007(16) -0.0027(17)
N6 0.0288(19) 0.065(2) 0.045(2) 0.0108(19) 0.0068(17) 0.0000(18)
O1 0.159(6) 0.112(5) 0.199(7) 0.014(5) 0.074(5) 0.022(4)
C53 0.176(11) 0.136(9) 0.204(13) 0.035(9) -0.021(10) -0.010(8)
C54 0.33(2) 0.176(12) 0.145(10) -0.064(9) 0.033(11) 0.005(12)
C55 0.241(12) 0.081(6) 0.164(9) 0.001(6) 0.087(9) 0.010(7)
C56 0.153(8) 0.111(7) 0.126(7) 0.006(6) 0.037(6) 0.007(6)
O2 0.35(3) 0.84(6) 0.69(4) 0.22(4) 0.23(3) 0.09(3)
C57 0.26(2) 0.48(4) 0.63(4) 0.34(3) 0.27(3) 0.22(2)
C58 0.136(10) 0.32(2) 0.38(2) 0.106(18) 0.129(13) 0.032(12)
C59 0.24(2) 0.33(3) 0.34(2) 0.10(2) 0.041(18) 0.042(18)
C60 0.33(3) 0.68(6) 0.45(4) 0.13(4) 0.16(3) 0.33(3)
O3 0.51(4) 1.26(9) 0.42(3) -0.30(4) 0.17(3) -0.36(4)
C61 0.41(4) 0.80(7) 0.189(19) -0.13(3) 0.08(2) -0.24(4)
C62 0.238(19) 0.38(3) 0.31(3) -0.04(2) -0.025(19) -0.084(18)
C63 0.25(2) 0.41(3) 0.27(2) 0.01(2) 0.071(17) -0.048(19)
C64 0.175(14) 0.30(2) 0.44(3) -0.10(2) 0.119(17) -0.070(13)

loop_
_atom_type_symbol
_atom_type_description
_atom_type_scat_dispersion_real
_atom_type_scat_dispersion_imag
_atom_type_scat_source
C C 0.0033 0.0016 'International Tables Vol C Tables 4.2.6.8 and 6.1.1.4'
H H 0.0000 0.0000 'International Tables Vol C Tables 4.2.6.8 and 6.1.1.4'
N N 0.0061 0.0033 'International Tables Vol C Tables 4.2.6.8 and 6.1.1.4'
P P 0.1023 0.0942 'International Tables Vol C Tables 4.2.6.8 and 6.1.1.4'
Cl Cl 0.1484 0.1585 'International Tables Vol C Tables 4.2.6.8 and 6.1.1.4'
Ru Ru -1.2594 0.8363 'International Tables Vol C Tables 4.2.6.8 and 6.1.1.4'
O O 0.0106 0.0060 'International Tables Vol C Tables 4.2.6.8 and 6.1.1.4'

loop_
_geom_angle_atom_site_label_1
_geom_angle_atom_site_label_2
_geom_angle_atom_site_label_3
_geom_angle
C1 Ru1 C9 37.80(16)
C1 Ru1 C7 63.81(17)
C9 Ru1 C7 38.03(16)
C1 Ru1 C5 62.62(16)
C9 Ru1 C5 62.26(16)
C7 Ru1 C5 37.45(16)
C1 Ru1 C3 38.12(15)
C9 Ru1 C3 62.61(15)
C7 Ru1 C3 62.59(16)
C5 Ru1 C3 36.42(15)
C1 Ru1 P1 121.77(11)
C9 Ru1 P1 95.97(11)
C7 Ru1 P1 103.66(12)
C5 Ru1 P1 138.70(12)
C3 Ru1 P1 158.20(11)
C1 Ru1 P3 100.08(12)
C9 Ru1 P3 131.84(13)
C7 Ru1 P3 162.11(12)
C5 Ru1 P3 129.66(12)
C3 Ru1 P3 100.10(11)
P1 Ru1 P3 91.35(4)
C1 Ru1 Cl1 151.55(11)
C9 Ru1 Cl1 136.19(13)
C7 Ru1 Cl1 99.38(13)
C5 Ru1 Cl1 89.87(11)
C3 Ru1 Cl1 114.54(11)
P1 Ru1 Cl1 83.26(4)
P3 Ru1 Cl1 91.91(4)
C9 C1 C3 107.4(4)
C9 C1 C2 124.5(4)
C3 C1 C2 127.2(4)
C9 C1 Ru1 71.4(2)
C3 C1 Ru1 73.6(2)
C2 C1 Ru1 129.2(3)
C5 C3 C1 107.5(4)
C5 C3 C4 124.2(4)
C1 C3 C4 127.8(4)
C5 C3 Ru1 71.7(2)
C1 C3 Ru1 68.3(2)
C4 C3 Ru1 131.3(3)
C3 C5 C7 109.5(4)
C3 C5 C6 125.3(4)
C7 C5 C6 125.2(4)
C3 C5 Ru1 71.9(2)
C7 C5 Ru1 69.8(2)
C6 C5 Ru1 127.1(3)
C5 C7 C9 106.5(4)
C5 C7 C8 125.0(4)
C9 C7 C8 128.0(4)
C5 C7 Ru1 72.8(2)
C9 C7 Ru1 70.2(2)
C8 C7 Ru1 128.5(3)
C1 C9 C7 109.1(4)
C1 C9 C10 124.8(4)
C7 C9 C10 125.3(4)
C1 C9 Ru1 70.8(2)
C7 C9 Ru1 71.8(2)
C10 C9 Ru1 131.6(3)
N1 C11 P1 111.2(3)
C17 C12 C13 118.1(4)
C17 C12 N1 121.4(4)
C13 C12 N1 120.4(4)
C14 C13 C12 119.7(5)
C15 C14 C13 121.6(6)
C14 C15 C16 119.6(6)
C15 C16 C17 119.9(6)
C16 C17 C12 121.0(5)
N2 C18 P1 110.7(3)
C20 C19 C24 118.9(4)
C20 C19 N2 122.6(4)
C24 C19 N2 118.5(4)
C19 C20 C21 120.6(5)
C22 C21 C20 120.7(6)
C23 C22 C21 118.8(5)
C22 C23 C24 120.9(5)
C23 C24 C19 120.1(5)
N3 C25 P1 111.3(3)
C31 C26 C27 119.2(4)
C31 C26 N3 120.4(4)
C27 C26 N3 120.4(4)
C28 C27 C26 121.0(6)
C27 C28 C29 120.0(6)
C28 C29 C30 120.3(6)
C29 C30 C31 119.8(7)
C26 C31 C30 119.6(6)
N4 C32 P3 113.6(3)
C34 C33 C38 118.8(5)
C34 C33 N4 121.6(4)
C38 C33 N4 119.6(5)
C33 C34 C35 121.4(6)
C36 C35 C34 119.0(7)
C35 C36 C37 120.3(6)
C38 C37 C36 120.6(6)
C37 C38 C33 119.8(6)
N5 C39 P3 112.4(3)
C45 C40 C41 118.0(5)
C45 C40 N5 122.1(4)
C41 C40 N5 119.9(4)
C42 C41 C40 120.3(5)
C43 C42 C41 121.1(5)
C42 C43 C44 119.4(6)
C43 C44 C45 120.2(6)
C40 C45 C44 121.0(5)
N6 C46 P3 110.9(3)
C48 C47 C52 118.6(4)
C48 C47 N6 120.7(4)
C52 C47 N6 120.8(4)
C47 C48 C49 120.3(5)
C50 C49 C48 120.6(5)
C49 C50 C51 119.3(5)
C50 C51 C52 121.5(6)
C51 C52 C47 119.7(5)
C25 P1 C11 95.6(2)
C25 P1 C18 99.5(2)
C11 P1 C18 98.60(19)
C25 P1 Ru1 115.10(14)
C11 P1 Ru1 120.20(13)
C18 P1 Ru1 122.72(13)
N3 P2 N2 98.43(18)
N3 P2 N1 98.09(18)
N2 P2 N1 98.97(17)
C32 P3 C39 99.8(2)
C32 P3 C46 97.9(2)
C39 P3 C46 97.17(19)
C32 P3 Ru1 119.12(15)
C39 P3 Ru1 118.02(13)
C46 P3 Ru1 120.31(14)
N6 P4 N4 98.32(18)
N6 P4 N5 99.81(18)
N4 P4 N5 99.56(18)
C12 N1 C11 119.0(3)
C12 N1 P2 120.1(3)
C11 N1 P2 117.1(3)
C19 N2 C18 119.0(3)
C19 N2 P2 121.0(3)
C18 N2 P2 118.3(3)
C26 N3 C25 118.7(4)
C26 N3 P2 121.2(3)
C25 N3 P2 120.0(3)
C33 N4 C32 117.5(4)
C33 N4 P4 118.4(3)
C32 N4 P4 118.8(3)
C40 N5 C39 118.1(3)
C40 N5 P4 119.5(3)
C39 N5 P4 117.4(3)
C47 N6 C46 117.8(3)
C47 N6 P4 120.8(3)
C46 N6 P4 121.3(3)
C56 O1 C53 112.2(5)
O1 C53 C54 105.3(3)
C55 C54 C53 108.0
C54 C55 C56 108.0
O1 C56 C55 106.3(3)
C57 O2 C60 108.0
O2 C57 C58 108.0
C59 C58 C57 108.0
C58 C59 C60 108.0
O2 C60 C59 108.0
C61 O3 C64 108.0
O3 C61 C62 108.0
C63 C62 C61 108.0
C64 C63 C62 108.0
C63 C64 O3 108.0

loop_
_geom_bond_atom_site_label_1
_geom_bond_atom_site_label_2
_geom_bond_distance
Ru1 C1 2.182(4)
Ru1 C9 2.191(4)
Ru1 C7 2.211(4)
Ru1 C5 2.251(4)
Ru1 C3 2.253(4)
Ru1 P1 2.2694(12)
Ru1 P3 2.2830(11)
Ru1 Cl1 2.4438(12)
C1 C9 1.417(6)
C1 C3 1.450(6)
C1 C2 1.500(6)
C3 C5 1.408(6)
C3 C4 1.499(6)
C5 C7 1.433(6)
C5 C6 1.495(6)
C7 C9 1.434(6)
C7 C8 1.497(6)
C9 C10 1.510(6)
C11 N1 1.477(5)
C11 P1 1.844(4)
C12 C17 1.386(7)
C12 C13 1.387(7)
C12 N1 1.415(5)
C13 C14 1.377(7)
C14 C15 1.354(9)
C15 C16 1.368(8)
C16 C17 1.378(7)
C18 N2 1.481(5)
C18 P1 1.844(4)
C19 C20 1.370(6)
C19 C24 1.398(6)
C19 N2 1.413(5)
C20 C21 1.384(7)
C21 C22 1.381(8)
C22 C23 1.375(8)
C23 C24 1.382(7)
C25 N3 1.462(5)
C25 P1 1.839(4)
C26 C31 1.373(7)
C26 C27 1.390(6)
C26 N3 1.422(5)
C27 C28 1.364(7)
C28 C29 1.364(9)
C29 C30 1.377(9)
C30 C31 1.399(8)
C32 N4 1.459(5)
C32 P3 1.837(4)
C33 C34 1.380(7)
C33 C38 1.392(6)
C33 N4 1.424(5)
C34 C35 1.386(7)
C35 C36 1.368(9)
C36 C37 1.383(9)
C37 C38 1.374(8)
C39 N5 1.474(5)
C39 P3 1.842(4)
C40 C45 1.375(6)
C40 C41 1.384(6)
C40 N5 1.401(5)
C41 C42 1.384(7)
C42 C43 1.351(9)
C43 C44 1.369(8)
C44 C45 1.384(7)
C46 N6 1.471(5)
C46 P3 1.844(4)
C47 C48 1.384(6)
C47 C52 1.389(6)
C47 N6 1.409(5)
C48 C49 1.393(7)
C49 C50 1.360(8)
C50 C51 1.364(8)
C51 C52 1.383(7)
P2 N3 1.702(4)
P2 N2 1.708(4)
P2 N1 1.725(3)
P4 N6 1.705(4)
P4 N4 1.713(4)
P4 N5 1.724(4)
O1 C56 1.366(7)
O1 C53 1.402(8)
C53 C54 1.4199
C54 C55 1.4198
C55 C56 1.4200
O2 C57 1.4200
O2 C60 1.4200
C57 C58 1.4201
C58 C59 1.4200
C59 C60 1.4201
O3 C61 1.4200
O3 C64 1.4201
C61 C62 1.4200
C62 C63 1.4199
C63 C64 1.4198
